data_1532447
loop_
_publ_author_name
'Zubkova, N.V.'
'Tillmanns, E.'
'Pushcharovskii, D.Yu.'
'Giester, G.'
'Smolin, A.S.'
'Kashaev, A.A.'
'Peretyazhko, I.S.'
'Brandstaetter, F.'
'Sapozhnikov, A.N.'
'Hammer, V.'

_publ_section_title
;
 Bismutocolumbite, Bi (Nb0.79 Ta0.21) O4, stibiocolumbite, Sb (Nb0.67
 Ta0.33) O4 and their structural relation to the other A B O4 minerals
 with stibiotantalite (Sb Ta O4) structure
;
_journal_name_full
;
Neues Jahrbuch fuer Mineralogie. Monatshefte (Band=Jahr) (1950-)
;
_journal_page_first 145
_journal_page_last 159
_journal_volume 2002
_journal_year 2002
_chemical_formula_sum 'Nb0.67 O4 Sb Ta0.33'
_chemical_name_systematic 'Sb (Nb0.67 Ta0.33) O4'
_space_group_IT_number 33
_symmetry_space_group_name_Hall 'P 2c -2n'
_symmetry_space_group_name_H-M 'P n a 21'
_cell_angle_alpha 90
_cell_angle_beta 90
_cell_angle_gamma 90
_cell_formula_units_Z 4
_cell_length_a 5.557
_cell_length_b 4.932
_cell_length_c 11.808
_cell_volume 323.623
_citation_journal_id_ASTM NJMMAW
_cod_data_source_file Zubkova_NJMMAW_2002_796.cif
_cod_data_source_block Nb0.67O4Sb1Ta0.33
_cod_original_cell_volume 323.6233
_cod_original_formula_sum 'Nb0.67 O4 Sb1 Ta0.33'
_cod_database_code 1532447

loop_
_symmetry_equiv_pos_as_xyz
x,y,z
-x,-y,z+1/2
-x+1/2,y+1/2,z+1/2
x+1/2,-y+1/2,z

loop_
_atom_site_label
_atom_site_type_symbol
_atom_site_fract_x
_atom_site_fract_y
_atom_site_fract_z
_atom_site_occupancy
_atom_site_U_iso_or_equiv
O2 O-2 0.8242 0.8352 0.8477 1 0.0
O3 O-2 0.0845 0.7119 0.0563 1 0.0
O4 O-2 0.129 0.227 -0.0483 1 0.0
O1 O-2 0.3462 0.3313 0.1576 1 0.0
Ta1 Ta+5 0.88867 -0.00667 -0.00157 0.33 0.0
Sb1 Sb+3 0.52369 0.04914 0.24729 1 0.0
Nb1 Nb+5 0.88867 -0.00667 -0.00157 0.67 0.0
